data_2013577
loop_
_publ_author_name
'Maria Gdaniec'
'Franciszek S\;aczewski'
'Zdzis\/law Brzozowski'

_publ_section_title
;2-Amino-6-(1-imidazolylmethyl)-4-(3,5,5-trimethyl-2-pyrazolin-1-yl)-1,3,5-triazine
 and
 2-amino-6-(1-benzimidazolylmethyl)-4-(3,5,5-trimethyl-2-pyrazolin-1-yl)-1,3,5-triazine
 hemihydrate
;
_journal_issue 12
_journal_name_full 'Acta Crystallographica Section C'
_journal_page_first o696
_journal_page_last o699
_journal_paper_doi 10.1107/S0108270103025058
_journal_volume 59
_journal_year 2003
_chemical_formula_iupac 'C17 H20 N8, 0.5H2 O'
_chemical_formula_moiety 'C17 H20 N8, 0.5H2 O'
_chemical_formula_sum 'C17 H21 N8 O0.5'
_chemical_formula_weight 345.42
_chemical_name_systematic
;
2-Amino-6-(1-benzimidazolylmethyl)-4-(3,5,5-trimethyl-2-pyrazolin-1-yl)-
1,3,5-triazine hemihydrate
;
_space_group_IT_number 15
_symmetry_cell_setting monoclinic
_symmetry_space_group_name_Hall '-C 2yc'
_symmetry_space_group_name_H-M 'C 1 2/c 1'
_atom_sites_solution_hydrogens geom
_atom_sites_solution_primary direct
_atom_sites_solution_secondary difmap
_audit_creation_method SHELXL-97
_cell_angle_alpha 90.00
_cell_angle_beta 94.667(5)
_cell_angle_gamma 90.00
_cell_formula_units_Z 8
_cell_length_a 22.5030(14)
_cell_length_b 8.3217(6)
_cell_length_c 18.4269(12)
_cell_measurement_reflns_used 4283
_cell_measurement_temperature 100(2)
_cell_measurement_theta_max 50
_cell_measurement_theta_min 4
_cell_volume 3439.2(4)
_computing_cell_refinement
;
CrysAlis
;
_computing_data_collection
;
CrysAlis (Oxford Diffraction, 2000)
;
_computing_data_reduction
;
CrysAlis
;
_computing_molecular_graphics
;
Stereochemical Workstation (Siemens, 1989)
;
_computing_publication_material SHELXL97
_computing_structure_refinement 'SHELXL97 (Sheldrick, 1997)'
_computing_structure_solution 'SHELXS97 (Sheldrick, 1990)'
_diffrn_ambient_temperature 100(2)
_diffrn_measured_fraction_theta_full 0.998
_diffrn_measured_fraction_theta_max 0.998
_diffrn_measurement_device_type 'Kuma CCD diffractometer'
_diffrn_measurement_method '\w scan'
_diffrn_radiation_monochromator graphite
_diffrn_radiation_source 'fine-focus sealed tube'
_diffrn_radiation_type MoK\a
_diffrn_radiation_wavelength 0.71073
_diffrn_reflns_av_R_equivalents 0.0484
_diffrn_reflns_av_sigmaI/netI 0.0886
_diffrn_reflns_limit_h_max 26
_diffrn_reflns_limit_h_min -26
_diffrn_reflns_limit_k_max 9
_diffrn_reflns_limit_k_min -9
_diffrn_reflns_limit_l_max 21
_diffrn_reflns_limit_l_min -20
_diffrn_reflns_number 8348
_diffrn_reflns_theta_full 25.05
_diffrn_reflns_theta_max 25.05
_diffrn_reflns_theta_min 1.82
_diffrn_standards_decay_% 0
_diffrn_standards_number 0
_exptl_absorpt_coefficient_mu 0.089
_exptl_absorpt_correction_type none
_exptl_crystal_colour colorless
_exptl_crystal_density_diffrn 1.334
_exptl_crystal_density_method 'not measured'
_exptl_crystal_description needle
_exptl_crystal_F_000 1464
_exptl_crystal_size_max 0.35
_exptl_crystal_size_mid 0.10
_exptl_crystal_size_min 0.05
_refine_diff_density_max 0.269
_refine_diff_density_min -0.272
_refine_ls_extinction_method none
_refine_ls_goodness_of_fit_ref 0.928
_refine_ls_hydrogen_treatment mixed
_refine_ls_matrix_type full
_refine_ls_number_parameters 251
_refine_ls_number_reflns 3035
_refine_ls_number_restraints 0
_refine_ls_restrained_S_all 0.928
_refine_ls_R_factor_all 0.0968
_refine_ls_R_factor_gt 0.0449
_refine_ls_shift/su_max 0.000
_refine_ls_shift/su_mean 0.000
_refine_ls_structure_factor_coef Fsqd
_refine_ls_weighting_details 'calc w=1/[\s^2^(Fo^2^)+(0.0337P)^2^] where P=(Fo^2^+2Fc^2^)/3'
_refine_ls_weighting_scheme calc
_refine_ls_wR_factor_gt 0.0777
_refine_ls_wR_factor_ref 0.0928
_reflns_number_gt 1805
_reflns_number_total 3035
_reflns_threshold_expression I>2\s(I)
_cod_data_source_file fa1035.cif
_cod_data_source_block II
_cod_original_sg_symbol_Hall -C2yc
_cod_original_sg_symbol_H-M 'C 2/c'
_cod_database_code 2013577
_cod_database_fobs_code 2013577

loop_
_symmetry_equiv_pos_as_xyz
'x, y, z'
'-x, y, -z+1/2'
'x+1/2, y+1/2, z'
'-x+1/2, y+1/2, -z+1/2'
'-x, -y, -z'
'x, -y, z-1/2'
'-x+1/2, -y+1/2, -z'
'x+1/2, -y+1/2, z-1/2'

loop_
_atom_site_label
_atom_site_fract_x
_atom_site_fract_y
_atom_site_fract_z
_atom_site_U_iso_or_equiv
_atom_site_adp_type
_atom_site_calc_flag
_atom_site_refinement_flags
_atom_site_occupancy
_atom_site_disorder_assembly
_atom_site_disorder_group
_atom_site_type_symbol
N1 0.08659(8) 0.5875(2) 0.03456(10) 0.0194(5) Uani d . 1 . . N
C2 0.09610(11) 0.4873(3) 0.09316(12) 0.0234(6) Uani d . 1 . . C
H2 0.1320 0.4246 0.0995 0.022(6) Uiso d R 1 . . H
N3 0.05246(8) 0.4842(2) 0.13650(10) 0.0242(5) Uani d . 1 . . N
C4 -0.04410(10) 0.6411(3) 0.12707(14) 0.0272(6) Uani d . 1 . . C
H4 -0.0563 0.5902 0.1702 0.033(7) Uiso d R 1 . . H
C5 -0.07615(11) 0.7543(3) 0.08465(14) 0.0300(6) Uani d . 1 . . C
H5 -0.1144 0.7880 0.0987 0.042(8) Uiso d R 1 . . H
C6 -0.05419(11) 0.8198(3) 0.02229(14) 0.0287(6) Uani d . 1 . . C
H6 -0.0772 0.8989 -0.0055 0.031(7) Uiso d R 1 . . H
C7 0.00023(10) 0.7739(3) -0.00065(13) 0.0236(6) Uani d . 1 . . C
H7 0.0148 0.8161 -0.0443 0.022(6) Uiso d R 1 . . H
C8 0.03180(10) 0.6596(3) 0.04147(12) 0.0206(6) Uani d . 1 . . C
C9 0.01079(10) 0.5934(3) 0.10454(12) 0.0216(6) Uani d . 1 . . C
C10 0.12992(10) 0.6372(3) -0.01543(12) 0.0211(6) Uani d . 1 . . C
H10A 0.1600 0.5555 -0.0158 0.030(7) Uiso d R 1 . . H
H10B 0.1110 0.6456 -0.0639 0.015(6) Uiso d R 1 . . H
C11 0.15971(9) 0.7951(3) 0.00663(12) 0.0172(5) Uani d . 1 . . C
N12 0.15224(8) 0.8482(2) 0.07301(10) 0.0193(5) Uani d . 1 . . N
C13 0.17822(10) 0.9925(3) 0.08882(12) 0.0181(5) Uani d . 1 . . C
N14 0.21043(8) 1.0774(2) 0.04389(10) 0.0187(5) Uani d . 1 . . N
C15 0.21467(10) 1.0078(3) -0.02164(12) 0.0192(6) Uani d . 1 . . C
N16 0.18992(8) 0.8655(2) -0.04408(10) 0.0196(5) Uani d . 1 . . N
N17 0.16971(8) 1.0520(2) 0.15563(10) 0.0191(5) Uani d . 1 . . N
N18 0.19151(8) 1.2062(2) 0.17559(10) 0.0195(5) Uani d . 1 . . N
C19 0.17251(10) 1.2412(3) 0.23716(13) 0.0225(6) Uani d . 1 . . C
C20 0.13471(11) 1.1149(3) 0.26857(13) 0.0281(6) Uani d . 1 . . C
H20A 0.0971 1.1568 0.2808 0.042(8) Uiso d R 1 . . H
H20B 0.1556 1.0734 0.3121 0.031(7) Uiso d R 1 . . H
C21 0.12614(11) 0.9891(3) 0.20701(13) 0.0234(6) Uani d . 1 . . C
N22 0.24601(8) 1.0862(2) -0.06972(10) 0.0235(5) Uani d . 1 . . N
H22B 0.2462 1.0466 -0.1151 0.035(8) Uiso d R 1 . . H
H22A 0.2587 1.1877 -0.0617 0.048(9) Uiso d R 1 . . H
C23 0.06302(11) 0.9985(3) 0.17062(14) 0.0329(7) Uani d . 1 . . C
H23A 0.0526 1.1079 0.1590 0.050(9) Uiso d R 1 . . H
H23B 0.0364 0.9682 0.2064 0.049(8) Uiso d R 1 . . H
H23C 0.0583 0.9295 0.1288 0.041(8) Uiso d R 1 . . H
C24 0.14255(13) 0.8205(3) 0.23364(14) 0.0359(7) Uani d . 1 . . C
H24A 0.1829 0.8136 0.2548 0.043(8) Uiso d R 1 . . H
H24B 0.1158 0.7984 0.2704 0.048(8) Uiso d R 1 . . H
H24C 0.1362 0.7474 0.1935 0.045(8) Uiso d R 1 . . H
C25 0.18686(12) 1.3969(3) 0.27468(15) 0.0322(7) Uani d . 1 . . C
H25A 0.2060 1.3773 0.3224 0.056(9) Uiso d R 1 . . H
H25B 0.2129 1.4576 0.2463 0.054(9) Uiso d R 1 . . H
H25C 0.1509 1.4562 0.2799 0.053(9) Uiso d R 1 . . H
O1W 0.0000 0.3058(3) 0.2500 0.0894(12) Uani d S 1 . . O
H1W 0.0156 0.3618 0.2180 0.107 Uiso d R 1 . . H

loop_
_atom_site_aniso_label
_atom_site_aniso_U_11
_atom_site_aniso_U_22
_atom_site_aniso_U_33
_atom_site_aniso_U_12
_atom_site_aniso_U_13
_atom_site_aniso_U_23
N1 0.0178(11) 0.0190(11) 0.0219(12) -0.0020(9) 0.0038(9) -0.0004(9)
C2 0.0223(14) 0.0221(14) 0.0262(15) -0.0024(13) 0.0038(12) 0.0014(12)
N3 0.0230(12) 0.0257(12) 0.0245(12) -0.0028(10) 0.0062(10) 0.0007(10)
C4 0.0228(14) 0.0311(15) 0.0291(16) -0.0066(12) 0.0099(13) -0.0048(13)
C5 0.0186(14) 0.0368(16) 0.0348(17) 0.0015(12) 0.0026(13) -0.0103(13)
C6 0.0265(15) 0.0307(16) 0.0287(16) 0.0009(13) 0.0002(13) -0.0030(13)
C7 0.0240(14) 0.0232(14) 0.0234(14) -0.0032(12) 0.0017(12) -0.0012(12)
C8 0.0207(14) 0.0187(13) 0.0222(14) -0.0030(11) 0.0008(11) -0.0061(11)
C9 0.0214(14) 0.0223(14) 0.0217(14) -0.0049(12) 0.0042(12) -0.0018(11)
C10 0.0192(13) 0.0241(14) 0.0203(15) -0.0031(12) 0.0032(11) 0.0000(11)
C11 0.0125(12) 0.0184(13) 0.0206(14) 0.0011(10) 0.0014(11) 0.0012(11)
N12 0.0185(11) 0.0196(11) 0.0199(11) -0.0031(9) 0.0021(9) -0.0008(9)
C13 0.0155(13) 0.0204(13) 0.0182(14) 0.0024(11) -0.0007(11) 0.0029(11)
N14 0.0186(11) 0.0237(11) 0.0141(11) -0.0043(9) 0.0041(9) 0.0027(9)
C15 0.0148(12) 0.0228(14) 0.0201(14) 0.0003(11) 0.0028(11) 0.0065(12)
N16 0.0179(10) 0.0227(11) 0.0188(11) -0.0038(9) 0.0045(9) 0.0007(9)
N17 0.0218(11) 0.0201(11) 0.0158(11) -0.0069(9) 0.0044(10) 0.0003(9)
N18 0.0189(11) 0.0174(11) 0.0222(12) -0.0012(9) 0.0024(9) 0.0001(9)
C19 0.0213(13) 0.0254(14) 0.0207(14) -0.0014(11) 0.0006(12) -0.0010(11)
C20 0.0284(16) 0.0379(16) 0.0182(15) -0.0080(13) 0.0026(13) -0.0014(12)
C21 0.0251(14) 0.0292(15) 0.0168(14) -0.0060(12) 0.0076(12) -0.0013(12)
N22 0.0263(12) 0.0256(13) 0.0197(13) -0.0087(10) 0.0088(10) -0.0003(10)
C23 0.0279(16) 0.046(2) 0.0260(16) -0.0086(14) 0.0079(13) -0.0143(14)
C24 0.051(2) 0.0336(17) 0.0240(16) -0.0140(14) 0.0083(15) 0.0048(14)
C25 0.0323(16) 0.0307(15) 0.0347(18) -0.0071(14) 0.0102(14) -0.0076(13)
O1W 0.152(3) 0.0356(18) 0.094(3) 0.000 0.088(3) 0.000

loop_
_atom_type_symbol
_atom_type_description
_atom_type_scat_dispersion_real
_atom_type_scat_dispersion_imag
_atom_type_scat_source
C C 0.0033 0.0016 'International Tables Vol C Tables 4.2.6.8 and 6.1.1.4'
H H 0.0000 0.0000 'International Tables Vol C Tables 4.2.6.8 and 6.1.1.4'
N N 0.0061 0.0033 'International Tables Vol C Tables 4.2.6.8 and 6.1.1.4'
O O 0.0106 0.0060 'International Tables Vol C Tables 4.2.6.8 and 6.1.1.4'

loop_
_geom_angle_atom_site_label_1
_geom_angle_atom_site_label_2
_geom_angle_atom_site_label_3
_geom_angle
_geom_angle_publ_flag
C2 N1 C8 105.94(19) ?
C2 N1 C10 127.14(19) ?
C8 N1 C10 125.57(19) ?
N3 C2 N1 114.5(2) ?
N3 C2 H2 125.2 ?
N1 C2 H2 120.3 ?
C2 N3 C9 103.82(19) ?
C5 C4 C9 117.3(2) ?
C5 C4 H4 126.5 ?
C9 C4 H4 116.2 ?
C4 C5 C6 121.7(2) ?
C4 C5 H5 118.8 ?
C6 C5 H5 119.5 ?
C7 C6 C5 121.7(3) ?
C7 C6 H6 118.7 ?
C5 C6 H6 119.6 ?
C6 C7 C8 116.4(2) ?
C6 C7 H7 121.8 ?
C8 C7 H7 121.7 ?
C7 C8 N1 131.7(2) ?
C7 C8 C9 122.8(2) ?
N1 C8 C9 105.6(2) ?
C4 C9 N3 129.7(2) ?
C4 C9 C8 120.1(2) ?
N3 C9 C8 110.1(2) ?
N1 C10 C11 112.42(18) ?
N1 C10 H10A 108.2 ?
C11 C10 H10A 108.6 ?
N1 C10 H10B 109.8 ?
C11 C10 H10B 109.9 ?
H10A C10 H10B 107.8 ?
N12 C11 N16 127.6(2) y
N12 C11 C10 116.8(2) ?
N16 C11 C10 115.6(2) ?
C11 N12 C13 114.1(2) y
N14 C13 N17 119.4(2) ?
N14 C13 N12 125.2(2) y
N17 C13 N12 115.4(2) ?
C13 N14 C15 114.01(19) y
N22 C15 N14 117.4(2) ?
N22 C15 N16 116.5(2) ?
N14 C15 N16 126.1(2) y
C11 N16 C15 112.91(19) y
C13 N17 N18 119.80(18) ?
C13 N17 C21 126.15(19) ?
N18 N17 C21 112.39(17) ?
C19 N18 N17 107.71(18) ?
N18 C19 C25 122.3(2) ?
N18 C19 C20 115.1(2) ?
C25 C19 C20 122.6(2) ?
C19 C20 C21 103.47(19) ?
C19 C20 H20A 112.1 ?
C21 C20 H20A 111.1 ?
C19 C20 H20B 108.7 ?
C21 C20 H20B 113.2 ?
H20A C20 H20B 108.4 ?
N17 C21 C24 111.6(2) ?
N17 C21 C23 109.63(19) ?
C24 C21 C23 112.5(2) ?
N17 C21 C20 100.19(18) ?
C24 C21 C20 112.1(2) ?
C23 C21 C20 110.2(2) ?
C15 N22 H22B 118.5 ?
C15 N22 H22A 121.5 ?
H22B N22 H22A 118.1 ?
C21 C23 H23A 110.4 ?
C21 C23 H23B 107.2 ?
H23A C23 H23B 104.3 ?
C21 C23 H23C 111.2 ?
H23A C23 H23C 112.3 ?
H23B C23 H23C 111.1 ?
C21 C24 H24A 112.5 ?
C21 C24 H24B 104.7 ?
H24A C24 H24B 109.2 ?
C21 C24 H24C 108.5 ?
H24A C24 H24C 110.6 ?
H24B C24 H24C 111.1 ?
C19 C25 H25A 109.9 ?
C19 C25 H25B 108.9 ?
H25A C25 H25B 109.9 ?
C19 C25 H25C 110.0 ?
H25A C25 H25C 108.3 ?
H25B C25 H25C 109.9 ?

loop_
_geom_bond_atom_site_label_1
_geom_bond_atom_site_label_2
_geom_bond_site_symmetry_2
_geom_bond_distance
_geom_bond_publ_flag
N1 C2 . 1.367(3) ?
N1 C8 . 1.386(3) ?
N1 C10 . 1.455(3) ?
C2 N3 . 1.316(3) ?
C2 H2 . 0.96 ?
N3 C9 . 1.401(3) ?
C4 C5 . 1.388(3) ?
C4 C9 . 1.392(3) ?
C4 H4 . 0.96 ?
C5 C6 . 1.398(3) ?
C5 H5 . 0.96 ?
C6 C7 . 1.381(3) ?
C6 H6 . 0.96 ?
C7 C8 . 1.386(3) ?
C7 H7 . 0.96 ?
C8 C9 . 1.403(3) ?
C10 C11 . 1.515(3) ?
C10 H10A . 0.96 ?
C10 H10B . 0.96 ?
C11 N12 . 1.324(3) y
C11 N16 . 1.335(3) y
N12 C13 . 1.357(3) y
C13 N14 . 1.344(3) y
C13 N17 . 1.355(3) y
N14 C15 . 1.349(3) y
C15 N22 . 1.345(3) y
C15 N16 . 1.359(3) y
N17 N18 . 1.412(2) y
N17 C21 . 1.511(3) ?
N18 C19 . 1.278(3) y
C19 C25 . 1.491(3) ?
C19 C20 . 1.498(3) ?
C20 C21 . 1.544(3) ?
C20 H20A . 0.96 ?
C20 H20B . 0.96 ?
C21 C24 . 1.522(3) ?
C21 C23 . 1.523(3) ?
N22 H22B . 0.90 ?
N22 H22A . 0.90 ?
C23 H23A . 0.96 ?
C23 H23B . 0.96 ?
C23 H23C . 0.96 ?
C24 H24A . 0.96 ?
C24 H24B . 0.96 ?
C24 H24C . 0.96 ?
C25 H25A . 0.96 ?
C25 H25B . 0.96 ?
C25 H25C . 0.96 ?
O1W H1W . 0.85 ?

loop_
_geom_hbond_atom_site_label_D
_geom_hbond_atom_site_label_H
_geom_hbond_atom_site_label_A
_geom_hbond_site_symmetry_A
_geom_hbond_distance_DH
_geom_hbond_distance_HA
_geom_hbond_distance_DA
_geom_hbond_angle_DHA
O1W H1W N3 . 0.85 2.04 2.894(2) 176.3
N22 H22A N14 7_575 0.90 2.09 2.991(3) 179.1
N22 H22A N18 7_575 0.90 2.61 3.035(3) 109.6
C20 H20A O1W 1_565 0.96 2.54 3.415(3) 152.3
C2 H2 N18 1_545 0.96 2.60 3.443(3) 146.8

loop_
_geom_torsion_atom_site_label_1
_geom_torsion_atom_site_label_2
_geom_torsion_atom_site_label_3
_geom_torsion_atom_site_label_4
_geom_torsion
_geom_torsion_publ_flag
N16 C11 C10 N1 -166.01(19) ?
N12 C11 C10 N1 13.1(3) y
C11 C10 N1 C2 -93.8(3) y
C11 C10 N1 C8 71.0(3) ?
N17 N18 C19 C20 0.1(3) y
N18 C19 C20 C21 -6.6(3) y
C19 C20 C21 N17 9.4(2) y
C20 C21 N17 N18 -10.4(2) y
C21 N17 N18 C19 7.0(2) y

loop_
_cod_related_entry_id
_cod_related_entry_database
_cod_related_entry_code
1 ChemSpider 21134401
